data_7014788
loop_
_publ_author_name
'Zhu, Qin-Yu'
'Wang, Jin-Po'
'Qin, Yu-Rong'
'Shi, Zheng'
'Han, Qiong-Hua'
'Bian, Guo-Qing'
'Dai, Jie'

_publ_section_title
;
 Metal-carboxylate coordination polymers with redox-active moiety of
 tetrathiafulvalene (TTF).
;
_journal_issue 9
_journal_name_full 'Dalton transactions (Cambridge, England : 2003)'
_journal_page_first 1977
_journal_page_last 1983
_journal_paper_doi 10.1039/c0dt01152e
_journal_volume 40
_journal_year 2011
_chemical_formula_sum 'C22 H19 N3 O5 S6 Zn'
_chemical_formula_weight 663.13
_chemical_name_systematic
;
?
;
_space_group_IT_number 2
_symmetry_cell_setting triclinic
_symmetry_space_group_name_Hall '-P 1'
_symmetry_space_group_name_H-M 'P -1'
_atom_sites_solution_hydrogens geom
_atom_sites_solution_primary direct
_atom_sites_solution_secondary difmap
_audit_creation_method SHELXL-97
_cell_angle_alpha 78.587(9)
_cell_angle_beta 80.800(9)
_cell_angle_gamma 73.103(8)
_cell_formula_units_Z 2
_cell_length_a 10.1856(9)
_cell_length_b 11.8627(9)
_cell_length_c 12.0826(12)
_cell_measurement_reflns_used 6367
_cell_measurement_temperature 223(2)
_cell_measurement_theta_max 27.5
_cell_measurement_theta_min 3.1
_cell_volume 1361.1(2)
_computing_structure_refinement 'SHELXL-97 (Sheldrick, 1997)'
_computing_structure_solution 'SHELXS-97 (Sheldrick, 1990)'
_diffrn_ambient_temperature 223(2)
_diffrn_detector_area_resol_mean 14.63
_diffrn_measured_fraction_theta_full 0.979
_diffrn_measured_fraction_theta_max 0.979
_diffrn_measurement_device_type 'Rigaku Saturn'
_diffrn_measurement_method \w
_diffrn_radiation_monochromator graphite
_diffrn_radiation_source 'fine-focus sealed tube'
_diffrn_radiation_type MoK\a
_diffrn_radiation_wavelength 0.71075
_diffrn_reflns_av_R_equivalents 0.0515
_diffrn_reflns_av_sigmaI/netI 0.0746
_diffrn_reflns_limit_h_max 12
_diffrn_reflns_limit_h_min -13
_diffrn_reflns_limit_k_max 15
_diffrn_reflns_limit_k_min -15
_diffrn_reflns_limit_l_max 12
_diffrn_reflns_limit_l_min -15
_diffrn_reflns_number 13106
_diffrn_reflns_theta_full 27.47
_diffrn_reflns_theta_max 27.47
_diffrn_reflns_theta_min 3.13
_exptl_absorpt_coefficient_mu 1.402
_exptl_absorpt_correction_T_max 0.810
_exptl_absorpt_correction_T_min 0.746
_exptl_absorpt_correction_type multi-scan
_exptl_absorpt_process_details 'Jacobson, R. (1998) Private communication'
_exptl_crystal_colour Orange
_exptl_crystal_density_diffrn 1.618
_exptl_crystal_density_method 'not measured'
_exptl_crystal_description Prism
_exptl_crystal_F_000 676
_exptl_crystal_size_max 0.45
_exptl_crystal_size_mid 0.18
_exptl_crystal_size_min 0.15
_refine_diff_density_max 0.224
_refine_diff_density_min -0.126
_refine_diff_density_rms 0.023
_refine_ls_extinction_method none
_refine_ls_goodness_of_fit_ref 1.049
_refine_ls_hydrogen_treatment constr
_refine_ls_matrix_type full
_refine_ls_number_parameters 389
_refine_ls_number_reflns 6104
_refine_ls_number_restraints 0
_refine_ls_restrained_S_all 1.049
_refine_ls_R_factor_all 0.0778
_refine_ls_R_factor_gt 0.0564
_refine_ls_shift/su_max 0.008
_refine_ls_shift/su_mean 0.001
_refine_ls_structure_factor_coef Fsqd
_refine_ls_weighting_details 'calc w=1/[\s^2^(Fo^2^)+(0.0678P)^2^+0.0000P] where P=(Fo^2^+2Fc^2^)/3'
_refine_ls_weighting_scheme calc
_refine_ls_wR_factor_gt 0.1393
_refine_ls_wR_factor_ref 0.1549
_reflns_number_gt 4443
_reflns_number_total 6104
_reflns_threshold_expression >2sigma(I)
_cod_data_source_file C0DT01152E.TXT
_cod_data_source_block 4
_cod_original_sg_symbol_Hall '-P 1 '
_cod_original_sg_symbol_H-M 'P -1 '
_cod_database_code 7014788

loop_
_symmetry_equiv_pos_as_xyz
'x, y, z'
'-x, -y, -z'

loop_
_atom_site_label
_atom_site_type_symbol
_atom_site_fract_x
_atom_site_fract_y
_atom_site_fract_z
_atom_site_U_iso_or_equiv
_atom_site_adp_type
_atom_site_occupancy
_atom_site_symmetry_multiplicity
_atom_site_calc_flag
_atom_site_refinement_flags
_atom_site_disorder_assembly
_atom_site_disorder_group
Zn1 Zn 0.23027(4) -0.00243(3) 0.52073(4) 0.0460(8) Uani 1 1 d . . .
S1 S -0.06121(10) 0.28799(9) 0.21915(11) 0.0600(8) Uani 1 1 d . A .
S2 S 0.22159(10) 0.31203(9) 0.16463(12) 0.0624(8) Uani 1 1 d . A .
S3 S -0.18239(13) 0.57452(11) 0.15848(14) 0.0770(8) Uani 1 1 d . A .
S4 S 0.10054(14) 0.60017(11) 0.10373(15) 0.0821(9) Uani 1 1 d . . .
S5 S -0.3265(3) 0.8220(2) 0.1860(3) 0.0747(12) Uani 0.664(6) 1 d P A 1
S5' S -0.2679(7) 0.8631(5) 0.1209(7) 0.104(2) Uani 0.336(6) 1 d P A 2
S6 S -0.0159(4) 0.8698(2) 0.1144(6) 0.139(2) Uani 0.664(6) 1 d P A 1
S6' S 0.0494(8) 0.8575(4) 0.0351(5) 0.086(2) Uani 0.336(6) 1 d P A 2
O1 O -0.1006(2) 0.0717(2) 0.3471(2) 0.0485(10) Uani 1 1 d . . .
O2 O 0.1103(2) -0.0150(2) 0.4027(2) 0.0482(10) Uani 1 1 d . . .
O3 O 0.4279(19) 0.0910(14) 0.1941(16) 0.095(5) Uani 0.664(6) 1 d P A 1
O3' O 0.414(4) 0.052(3) 0.204(3) 0.083(9) Uani 0.336(6) 1 d P A 2
O4 O 0.3611(3) 0.0515(2) 0.3812(3) 0.0524(10) Uani 1 1 d . A .
O5 O 0.3611(3) -0.0056(3) 0.6369(3) 0.0604(11) Uani 1 1 d . . .
N1 N 0.1371(3) 0.1853(3) 0.5328(3) 0.0501(11) Uani 1 1 d . . .
N2 N 0.3452(3) -0.1906(3) 0.5091(3) 0.0468(10) Uani 1 1 d . . .
C1 C 0.0712(4) 0.1701(3) 0.2768(4) 0.0486(11) Uani 1 1 d . . .
C2 C 0.1999(4) 0.1811(3) 0.2530(4) 0.0498(12) Uani 1 1 d . A .
C3 C 0.0446(4) 0.3855(3) 0.1754(4) 0.0551(12) Uani 1 1 d . . .
C4 C -0.0060(4) 0.5035(4) 0.1508(4) 0.0606(13) Uani 1 1 d . A .
C5 C -0.1618(7) 0.7161(5) 0.1480(6) 0.097(2) Uani 1 1 d . . .
C6 C -0.0490(12) 0.7287(8) 0.1352(10) 0.070(3) Uani 0.664(6) 1 d P A 1
C6' C -0.006(2) 0.7309(19) 0.0866(18) 0.069(5) Uani 0.336(6) 1 d P A 2
C7 C -0.3495(16) 0.9030(13) 0.0446(10) 0.147(6) Uani 0.664(6) 1 d P A 1
C7' C -0.4172(19) 0.8240(19) 0.110(2) 0.102(7) Uani 0.336(6) 1 d P A 2
C8 C 0.148(2) 0.861(2) 0.1532(19) 0.121(6) Uani 0.664(6) 1 d P A 1
C8' C 0.109(4) 0.855(3) 0.180(3) 0.097(10) Uani 0.336(6) 1 d P A 2
C9 C 0.0240(4) 0.0680(3) 0.3476(3) 0.0465(11) Uani 1 1 d . . .
C10 C 0.3384(4) 0.0937(4) 0.2806(4) 0.0549(12) Uani 1 1 d . . .
C11 C 0.0026(4) 0.2368(3) 0.5352(4) 0.0624(14) Uani 1 1 d . . .
H11 H -0.0573 0.1874 0.5460 0.075 Uiso 1 1 calc R . .
C12 C -0.0544(4) 0.3586(3) 0.5228(5) 0.0692(16) Uani 1 1 d . . .
H12 H -0.1506 0.3899 0.5244 0.083 Uiso 1 1 calc R . .
C13 C 0.0285(4) 0.4341(3) 0.5080(4) 0.0503(12) Uani 1 1 d . . .
C14 C 0.1682(4) 0.3809(4) 0.5073(5) 0.0793(18) Uani 1 1 d . . .
H14 H 0.2301 0.4281 0.4987 0.095 Uiso 1 1 calc R . .
C15 C 0.2170(4) 0.2580(4) 0.5191(5) 0.0734(17) Uani 1 1 d . . .
H15 H 0.3129 0.2242 0.5173 0.088 Uiso 1 1 calc R . .
C16 C 0.3738(4) -0.2698(3) 0.6021(4) 0.0589(13) Uani 1 1 d . . .
H16 H 0.3516 -0.2418 0.6722 0.071 Uiso 1 1 calc R . .
C17 C 0.4340(5) -0.3906(3) 0.6034(4) 0.0610(13) Uani 1 1 d . . .
H17 H 0.4510 -0.4421 0.6725 0.073 Uiso 1 1 calc R . .
C18 C 0.4688(4) -0.4350(3) 0.5023(4) 0.0477(11) Uani 1 1 d . . .
C19 C 0.4410(5) -0.3526(3) 0.4043(4) 0.0623(13) Uani 1 1 d . . .
H19 H 0.4629 -0.3776 0.3329 0.075 Uiso 1 1 calc R . .
C20 C 0.3804(4) -0.2330(3) 0.4124(4) 0.0598(13) Uani 1 1 d . . .
H20 H 0.3634 -0.1789 0.3447 0.072 Uiso 1 1 calc R . .
C21 C 0.3986(11) 0.7167(10) -0.0858(10) 0.112(3) Uiso 0.664(6) 1 d P A 1
C22 C 0.4345(14) 0.6637(13) 0.0307(14) 0.130(4) Uiso 0.664(6) 1 d P A 1
N3 N 0.4646(9) 0.6211(9) 0.1152(8) 0.093(3) Uiso 0.664(6) 1 d P A 1
C21' C 0.4082(13) 0.6380(13) -0.1122(12) 0.061(4) Uiso 0.336(6) 1 d P A 2
C22' C 0.455(2) 0.596(2) 0.0282(19) 0.090(5) Uiso 0.336(6) 1 d P A 2
N3' N 0.4713(14) 0.5611(15) 0.1303(13) 0.077(4) Uiso 0.336(6) 1 d P A 2

loop_
_atom_site_aniso_label
_atom_site_aniso_U_11
_atom_site_aniso_U_22
_atom_site_aniso_U_33
_atom_site_aniso_U_23
_atom_site_aniso_U_13
_atom_site_aniso_U_12
Zn1 0.0407(8) 0.0329(8) 0.0628(8) -0.0048(2) -0.0081(2) -0.0079(3)
S1 0.0462(9) 0.0446(9) 0.0833(11) 0.0128(5) -0.0180(5) -0.0123(5)
S2 0.0469(9) 0.0445(9) 0.0861(12) 0.0086(5) -0.0044(5) -0.0112(5)
S3 0.0601(10) 0.0590(10) 0.0957(13) -0.0018(7) -0.0100(7) 0.0031(6)
S4 0.0817(11) 0.0476(10) 0.1121(14) 0.0100(7) -0.0093(8) -0.0254(6)
O1 0.0417(15) 0.0419(15) 0.0598(19) -0.0019(12) -0.0080(12) -0.0109(11)
O2 0.0473(15) 0.0330(14) 0.064(2) -0.0011(12) -0.0127(12) -0.0112(11)
O3 0.055(4) 0.114(12) 0.078(6) 0.008(7) 0.006(3) 0.016(7)
O3' 0.091(17) 0.076(14) 0.050(10) -0.013(10) -0.019(11) 0.037(11)
O4 0.0405(15) 0.0475(16) 0.062(2) 0.0042(13) -0.0056(13) -0.0098(11)
O5 0.0431(15) 0.0608(18) 0.080(2) -0.0207(16) -0.0129(14) -0.0083(13)
N1 0.0464(18) 0.0344(17) 0.070(2) -0.0103(15) -0.0083(15) -0.0092(13)
N2 0.0443(17) 0.0375(17) 0.055(2) -0.0067(14) -0.0083(14) -0.0046(13)
C1 0.050(2) 0.0361(19) 0.058(3) -0.0017(17) -0.0105(18) -0.0104(15)
C2 0.047(2) 0.0360(19) 0.063(3) -0.0027(17) -0.0034(18) -0.0097(15)
C3 0.048(2) 0.045(2) 0.067(3) 0.0027(19) -0.0087(19) -0.0106(17)
C4 0.055(2) 0.045(2) 0.073(3) 0.003(2) -0.008(2) -0.0097(18)
C5 0.093(4) 0.058(3) 0.137(6) -0.027(3) -0.046(4) 0.012(3)
S5 0.0840(17) 0.0529(14) 0.0775(19) -0.0183(12) -0.0119(13) 0.0037(10)
S6 0.127(3) 0.0468(15) 0.242(6) -0.010(2) -0.021(3) -0.0308(15)
C6 0.089(8) 0.033(3) 0.083(8) -0.003(5) 0.001(6) -0.017(4)
C7 0.169(12) 0.155(12) 0.061(7) -0.014(7) -0.028(7) 0.052(10)
C8 0.130(14) 0.145(13) 0.112(14) -0.017(10) 0.011(10) -0.091(11)
S5' 0.109(4) 0.057(3) 0.122(6) -0.008(3) -0.013(4) 0.012(3)
S6' 0.130(5) 0.039(2) 0.087(4) -0.003(2) -0.010(3) -0.025(2)
C6' 0.065(11) 0.057(9) 0.065(13) 0.014(9) 0.003(8) -0.006(8)
C7' 0.077(11) 0.100(14) 0.113(18) -0.034(13) -0.022(11) 0.017(10)
C8' 0.120(19) 0.106(15) 0.103(19) -0.049(14) 0.056(13) -0.102(15)
C9 0.051(2) 0.0363(19) 0.053(2) -0.0080(16) -0.0043(17) -0.0120(16)
C10 0.043(2) 0.047(2) 0.068(3) -0.007(2) -0.005(2) -0.0035(17)
C11 0.050(2) 0.037(2) 0.101(4) -0.013(2) -0.001(2) -0.0145(17)
C12 0.044(2) 0.039(2) 0.123(5) -0.016(2) 0.000(2) -0.0108(17)
C13 0.050(2) 0.0333(19) 0.068(3) -0.0093(18) -0.0067(19) -0.0108(16)
C14 0.051(2) 0.038(2) 0.154(6) -0.014(3) -0.023(3) -0.0132(18)
C15 0.047(2) 0.038(2) 0.137(5) -0.017(3) -0.019(3) -0.0074(17)
C16 0.071(3) 0.042(2) 0.054(3) -0.0073(18) -0.010(2) 0.0014(19)
C17 0.076(3) 0.040(2) 0.055(3) -0.0010(18) -0.011(2) 0.0001(19)
C18 0.0420(19) 0.035(2) 0.061(3) -0.0047(17) -0.0031(17) -0.0061(15)
C19 0.080(3) 0.041(2) 0.057(3) -0.0071(19) -0.005(2) -0.003(2)
C20 0.071(3) 0.041(2) 0.057(3) -0.0016(19) -0.008(2) -0.0013(19)

loop_
_atom_type_symbol
_atom_type_description
_atom_type_scat_dispersion_real
_atom_type_scat_dispersion_imag
_atom_type_scat_source
C C 0.0033 0.0016 'International Tables Vol C Tables 4.2.6.8 and 6.1.1.4'
H H 0.0000 0.0000 'International Tables Vol C Tables 4.2.6.8 and 6.1.1.4'
N N 0.0061 0.0033 'International Tables Vol C Tables 4.2.6.8 and 6.1.1.4'
O O 0.0106 0.0060 'International Tables Vol C Tables 4.2.6.8 and 6.1.1.4'
S S 0.1246 0.1234 'International Tables Vol C Tables 4.2.6.8 and 6.1.1.4'
Zn Zn 0.2839 1.4301 'International Tables Vol C Tables 4.2.6.8 and 6.1.1.4'

loop_
_geom_angle_atom_site_label_1
_geom_angle_atom_site_label_2
_geom_angle_atom_site_label_3
_geom_angle
_geom_angle_site_symmetry_1
_geom_angle_site_symmetry_3
_geom_angle_publ_flag
O5 Zn1 O2 174.72(10) . . ?
O5 Zn1 O4 93.34(12) . . ?
O2 Zn1 O4 86.15(11) . . ?
O5 Zn1 O1 89.84(11) . 2_556 ?
O2 Zn1 O1 90.23(10) . 2_556 ?
O4 Zn1 O1 174.14(10) . 2_556 ?
O5 Zn1 N1 87.91(12) . . ?
O2 Zn1 N1 97.32(11) . . ?
O4 Zn1 N1 87.95(12) . . ?
O1 Zn1 N1 97.10(11) 2_556 . ?
O5 Zn1 N2 87.71(11) . . ?
O2 Zn1 N2 87.03(11) . . ?
O4 Zn1 N2 88.72(11) . . ?
O1 Zn1 N2 86.48(11) 2_556 . ?
N1 Zn1 N2 174.33(11) . . ?
C3 S1 C1 93.86(18) . . ?
C3 S2 C2 94.23(18) . . ?
C5 S3 C4 94.7(3) . . ?
C6' S4 C4 104.0(7) . . ?
C6' S4 C6 20.7(6) . . ?
C4 S4 C6 89.5(3) . . ?
C7 S5 C5 96.4(5) . . ?
C5 S5' C7' 96.4(8) . . ?
C6 S6 C8 112.4(9) . . ?
C6' S6' C8' 91.5(11) . . ?
C9 O1 Zn1 127.5(3) . 2_556 ?
C9 O2 Zn1 128.5(2) . . ?
C10 O4 Zn1 130.4(3) . . ?
C15 N1 C11 116.0(3) . . ?
C15 N1 Zn1 119.4(3) . . ?
C11 N1 Zn1 123.7(2) . . ?
C20 N2 C16 115.8(3) . . ?
C20 N2 Zn1 123.3(3) . . ?
C16 N2 Zn1 120.8(3) . . ?
C2 C1 C9 127.8(3) . . ?
C2 C1 S1 117.6(3) . . ?
C9 C1 S1 114.6(3) . . ?
C1 C2 C10 131.3(4) . . ?
C1 C2 S2 116.7(3) . . ?
C10 C2 S2 111.8(3) . . ?
C4 C3 S1 122.7(3) . . ?
C4 C3 S2 123.9(3) . . ?
S1 C3 S2 113.4(2) . . ?
C3 C4 S3 123.2(3) . . ?
C3 C4 S4 122.4(3) . . ?
S3 C4 S4 114.4(2) . . ?
C6 C5 C6' 18.5(11) . . ?
C6 C5 S3 119.2(6) . . ?
C6' C5 S3 114.3(9) . . ?
C6 C5 S5' 103.6(7) . . ?
C6' C5 S5' 102.4(9) . . ?
S3 C5 S5' 135.6(5) . . ?
C6 C5 S5 128.9(6) . . ?
C6' C5 S5 133.9(9) . . ?
S3 C5 S5 110.8(4) . . ?
S5' C5 S5 33.5(3) . . ?
C5 C6 S6 123.0(8) . . ?
C5 C6 S4 118.8(7) . . ?
S6 C6 S4 116.8(6) . . ?
S4 C6' C5 107.1(12) . . ?
S4 C6' S6' 121.8(12) . . ?
C5 C6' S6' 130.3(13) . . ?
O1 C9 O2 125.1(3) . . ?
O1 C9 C1 116.2(3) . . ?
O2 C9 C1 118.7(3) . . ?
O3' C10 O4 120.6(15) . . ?
O3' C10 O3 24(2) . . ?
O4 C10 O3 126.4(9) . . ?
O3' C10 C2 117.4(16) . . ?
O4 C10 C2 120.8(4) . . ?
O3 C10 C2 111.3(8) . . ?
N1 C11 C12 123.7(4) . . ?
N1 C11 H11 118.1 . . ?
C12 C11 H11 118.1 . . ?
C13 C12 C11 120.3(4) . . ?
C13 C12 H12 119.8 . . ?
C11 C12 H12 119.8 . . ?
C12 C13 C14 116.2(3) . . ?
C12 C13 C13 122.0(4) . 2_566 ?
C14 C13 C13 121.9(4) . 2_566 ?
C13 C14 C15 119.9(4) . . ?
C13 C14 H14 120.1 . . ?
C15 C14 H14 120.1 . . ?
N1 C15 C14 124.0(4) . . ?
N1 C15 H15 118.0 . . ?
C14 C15 H15 118.0 . . ?
N2 C16 C17 124.6(4) . . ?
N2 C16 H16 117.7 . . ?
C17 C16 H16 117.7 . . ?
C16 C17 C18 119.5(4) . . ?
C16 C17 H17 120.3 . . ?
C18 C17 H17 120.3 . . ?
C17 C18 C19 116.4(3) . . ?
C17 C18 C18 122.3(5) . 2_646 ?
C19 C18 C18 121.3(5) . 2_646 ?
C18 C19 C20 119.6(4) . . ?
C18 C19 H19 120.2 . . ?
C20 C19 H19 120.2 . . ?
N2 C20 C19 124.1(4) . . ?
N2 C20 H20 117.9 . . ?
C19 C20 H20 117.9 . . ?
N3 C22 C21 177.3(17) . . ?
N3' C22' C21' 171.2(18) . . ?

loop_
_geom_bond_atom_site_label_1
_geom_bond_atom_site_label_2
_geom_bond_distance
_geom_bond_site_symmetry_2
_geom_bond_publ_flag
Zn1 O5 2.073(3) . ?
Zn1 O2 2.073(3) . ?
Zn1 O4 2.092(3) . ?
Zn1 O1 2.100(3) 2_556 ?
Zn1 N1 2.176(3) . ?
Zn1 N2 2.219(3) . ?
S1 C3 1.754(4) . ?
S1 C1 1.755(4) . ?
S2 C3 1.756(4) . ?
S2 C2 1.752(4) . ?
S3 C5 1.730(6) . ?
S3 C4 1.745(4) . ?
S4 C6' 1.61(2) . ?
S4 C4 1.756(4) . ?
S4 C6 1.867(10) . ?
S5 C7 1.801(12) . ?
S5 C5 1.833(6) . ?
S5' C5 1.763(7) . ?
S5' C7' 1.75(2) . ?
S6 C6 1.764(9) . ?
S6 C8 1.77(2) . ?
S6' C6' 1.72(2) . ?
S6' C8' 1.93(5) . ?
O1 C9 1.257(4) . ?
O1 Zn1 2.100(3) 2_556 ?
O2 C9 1.269(4) . ?
O3 C10 1.271(19) . ?
O3' C10 1.20(3) . ?
O4 C10 1.249(5) . ?
N1 C15 1.320(5) . ?
N1 C11 1.327(5) . ?
N2 C20 1.320(5) . ?
N2 C16 1.326(5) . ?
C1 C2 1.336(5) . ?
C1 C9 1.492(5) . ?
C2 C10 1.530(5) . ?
C3 C4 1.334(5) . ?
C5 C6 1.183(12) . ?
C5 C6' 1.683(19) . ?
C11 C12 1.379(5) . ?
C11 H11 0.9400 . ?
C12 C13 1.370(5) . ?
C12 H12 0.9400 . ?
C13 C14 1.378(6) . ?
C13 C13 1.486(7) 2_566 ?
C14 C15 1.383(6) . ?
C14 H14 0.9400 . ?
C15 H15 0.9400 . ?
C16 C17 1.384(5) . ?
C16 H16 0.9400 . ?
C17 C18 1.379(6) . ?
C17 H17 0.9400 . ?
C18 C19 1.388(6) . ?
C18 C18 1.496(7) 2_646 ?
C19 C20 1.389(5) . ?
C19 H19 0.9400 . ?
C20 H20 0.9400 . ?
C21 C22 1.480(18) . ?
C22 N3 1.094(15) . ?
C21' C22' 1.77(3) . ?
C22' N3' 1.24(2) . ?

loop_
_geom_torsion_atom_site_label_1
_geom_torsion_atom_site_label_2
_geom_torsion_atom_site_label_3
_geom_torsion_atom_site_label_4
_geom_torsion
_geom_torsion_site_symmetry_1
_geom_torsion_site_symmetry_2
_geom_torsion_site_symmetry_3
_geom_torsion_site_symmetry_4
_geom_torsion_publ_flag
O5 Zn1 O2 C9 -164.3(11) . . . . ?
O4 Zn1 O2 C9 -79.7(3) . . . . ?
O1 Zn1 O2 C9 104.9(3) 2_556 . . . ?
N1 Zn1 O2 C9 7.7(3) . . . . ?
N2 Zn1 O2 C9 -168.6(3) . . . . ?
O5 Zn1 O4 C10 -164.8(4) . . . . ?
O2 Zn1 O4 C10 20.4(3) . . . . ?
O1 Zn1 O4 C10 72.4(10) 2_556 . . . ?
N1 Zn1 O4 C10 -77.0(4) . . . . ?
N2 Zn1 O4 C10 107.6(4) . . . . ?
O5 Zn1 N1 C15 51.4(4) . . . . ?
O2 Zn1 N1 C15 -127.8(4) . . . . ?
O4 Zn1 N1 C15 -42.0(4) . . . . ?
O1 Zn1 N1 C15 141.0(4) 2_556 . . . ?
N2 Zn1 N1 C15 12.1(15) . . . . ?
O5 Zn1 N1 C11 -139.8(4) . . . . ?
O2 Zn1 N1 C11 41.0(4) . . . . ?
O4 Zn1 N1 C11 126.8(4) . . . . ?
O1 Zn1 N1 C11 -50.2(4) 2_556 . . . ?
N2 Zn1 N1 C11 -179(60) . . . . ?
O5 Zn1 N2 C20 -138.2(3) . . . . ?
O2 Zn1 N2 C20 41.4(3) . . . . ?
O4 Zn1 N2 C20 -44.8(3) . . . . ?
O1 Zn1 N2 C20 131.8(3) 2_556 . . . ?
N1 Zn1 N2 C20 -98.8(13) . . . . ?
O5 Zn1 N2 C16 46.9(3) . . . . ?
O2 Zn1 N2 C16 -133.5(3) . . . . ?
O4 Zn1 N2 C16 140.3(3) . . . . ?
O1 Zn1 N2 C16 -43.1(3) 2_556 . . . ?
N1 Zn1 N2 C16 86.2(14) . . . . ?
C3 S1 C1 C2 -11.5(4) . . . . ?
C3 S1 C1 C9 168.6(3) . . . . ?
C9 C1 C2 C10 5.3(8) . . . . ?
S1 C1 C2 C10 -174.6(4) . . . . ?
C9 C1 C2 S2 178.9(3) . . . . ?
S1 C1 C2 S2 -1.0(5) . . . . ?
C3 S2 C2 C1 12.8(4) . . . . ?
C3 S2 C2 C10 -172.3(3) . . . . ?
C1 S1 C3 C4 -161.5(5) . . . . ?
C1 S1 C3 S2 19.7(3) . . . . ?
C2 S2 C3 C4 161.0(5) . . . . ?
C2 S2 C3 S1 -20.2(3) . . . . ?
S1 C3 C4 S3 -0.4(7) . . . . ?
S2 C3 C4 S3 178.3(3) . . . . ?
S1 C3 C4 S4 -178.4(3) . . . . ?
S2 C3 C4 S4 0.2(7) . . . . ?
C5 S3 C4 C3 167.3(5) . . . . ?
C5 S3 C4 S4 -14.5(4) . . . . ?
C6' S4 C4 C3 -179.6(9) . . . . ?
C6 S4 C4 C3 -164.7(6) . . . . ?
C6' S4 C4 S3 2.1(9) . . . . ?
C6 S4 C4 S3 17.1(5) . . . . ?
C4 S3 C5 C6 2.8(9) . . . . ?
C4 S3 C5 C6' 22.8(9) . . . . ?
C4 S3 C5 S5' 165.9(7) . . . . ?
C4 S3 C5 S5 -166.6(4) . . . . ?
C6 C5 S5 C7 82.6(12) . . . . ?
C6' C5 S5 C7 58.8(14) . . . . ?
S3 C5 S5 C7 -109.3(7) . . . . ?
S5' C5 S5 C7 34.8(7) . . . . ?
C6' C5 C6 S6 96(4) . . . . ?
S3 C5 C6 S6 175.8(6) . . . . ?
S5' C5 C6 S6 7.9(12) . . . . ?
S5 C5 C6 S6 -17.0(16) . . . . ?
C6' C5 C6 S4 -70(3) . . . . ?
S3 C5 C6 S4 9.6(13) . . . . ?
S5' C5 C6 S4 -158.3(6) . . . . ?
S5 C5 C6 S4 176.8(5) . . . . ?
C8 S6 C6 C5 156.6(12) . . . . ?
C8 S6 C6 S4 -37.0(11) . . . . ?
C6' S4 C6 C5 119(4) . . . . ?
C4 S4 C6 C5 -16.5(10) . . . . ?
C6' S4 C6 S6 -49(3) . . . . ?
C4 S4 C6 S6 176.4(7) . . . . ?
C6 C5 S5' C7' 166.4(11) . . . . ?
C6' C5 S5' C7' 147.5(12) . . . . ?
S3 C5 S5' C7' 1.6(13) . . . . ?
S5 C5 S5' C7' -49.9(9) . . . . ?
C4 S4 C6' C5 12.3(14) . . . . ?
C6 S4 C6' C5 -34(2) . . . . ?
C4 S4 C6' S6' -177.4(12) . . . . ?
C6 S4 C6' S6' 136(4) . . . . ?
C6 C5 C6' S4 85(3) . . . . ?
S3 C5 C6' S4 -24.3(15) . . . . ?
S5' C5 C6' S4 -178.9(10) . . . . ?
S5 C5 C6' S4 167.9(6) . . . . ?
C6 C5 C6' S6' -84(4) . . . . ?
S3 C5 C6' S6' 166.5(14) . . . . ?
S5' C5 C6' S6' 12(2) . . . . ?
S5 C5 C6' S6' -1(3) . . . . ?
C8' S6' C6' S4 -76.5(18) . . . . ?
C8' S6' C6' C5 91(2) . . . . ?
Zn1 O1 C9 O2 31.4(5) 2_556 . . . ?
Zn1 O1 C9 C1 -148.9(3) 2_556 . . . ?
Zn1 O2 C9 O1 -124.2(3) . . . . ?
Zn1 O2 C9 C1 56.1(5) . . . . ?
C2 C1 C9 O1 -172.0(4) . . . . ?
S1 C1 C9 O1 7.9(5) . . . . ?
C2 C1 C9 O2 7.8(6) . . . . ?
S1 C1 C9 O2 -172.3(3) . . . . ?
Zn1 O4 C10 O3' -129(2) . . . . ?
Zn1 O4 C10 O3 -157.0(10) . . . . ?
Zn1 O4 C10 C2 37.7(5) . . . . ?
C1 C2 C10 O3' 108(2) . . . . ?
S2 C2 C10 O3' -65(2) . . . . ?
C1 C2 C10 O4 -59.0(7) . . . . ?
S2 C2 C10 O4 127.1(4) . . . . ?
C1 C2 C10 O3 133.7(10) . . . . ?
S2 C2 C10 O3 -40.2(10) . . . . ?
C15 N1 C11 C12 1.0(8) . . . . ?
Zn1 N1 C11 C12 -168.2(4) . . . . ?
N1 C11 C12 C13 -0.7(9) . . . . ?
C11 C12 C13 C14 -0.4(8) . . . . ?
C11 C12 C13 C13 178.7(6) . . . 2_566 ?
C12 C13 C14 C15 1.0(8) . . . . ?
C13 C13 C14 C15 -178.0(6) 2_566 . . . ?
C11 N1 C15 C14 -0.2(8) . . . . ?
Zn1 N1 C15 C14 169.4(5) . . . . ?
C13 C14 C15 N1 -0.8(10) . . . . ?
C20 N2 C16 C17 -1.2(6) . . . . ?
Zn1 N2 C16 C17 174.1(4) . . . . ?
N2 C16 C17 C18 0.4(7) . . . . ?
C16 C17 C18 C19 0.5(6) . . . . ?
C16 C17 C18 C18 -178.6(5) . . . 2_646 ?
C17 C18 C19 C20 -0.3(6) . . . . ?
C18 C18 C19 C20 178.7(4) 2_646 . . . ?
C16 N2 C20 C19 1.3(6) . . . . ?
Zn1 N2 C20 C19 -173.8(3) . . . . ?
C18 C19 C20 N2 -0.6(7) . . . . ?
